data_7115599
loop_
_publ_author_name
'Komala Pandurangan'
'Jonathan A. Kitchen'
'Salvador Blasco'
'Francesca Paradisi'
'Thorfinnur Gunnlaugsson'

_publ_section_title
;
 Supramolecular pyridyl urea gels as soft matter with antibacterial
 properties against MRSA and/or E. coli
;
_journal_name_full Chem.Commun.
_journal_page_first 10819
_journal_paper_doi 10.1039/C4cc04028G
_journal_volume 50
_journal_year 2014
_chemical_formula_moiety 'C12 H10 F N3 O'
_chemical_formula_sum 'C12 H10 F N3 O'
_chemical_formula_weight 231.23
_chemical_name_systematic
; 
 ? 
;
_space_group_IT_number 7
_symmetry_cell_setting monoclinic
_symmetry_space_group_name_Hall 'P -2yac'
_symmetry_space_group_name_H-M 'P 1 n 1'
_atom_sites_solution_hydrogens geom
_atom_sites_solution_primary direct
_atom_sites_solution_secondary difmap
_audit_creation_method SHELXL-97
_cell_angle_alpha 90.00
_cell_angle_beta 98.22(3)
_cell_angle_gamma 90.00
_cell_formula_units_Z 2
_cell_length_a 4.5349(9)
_cell_length_b 11.591(2)
_cell_length_c 10.686(2)
_cell_measurement_temperature 293(2)
_cell_volume 555.93(18)
_computing_structure_refinement 'SHELXL-97 (Sheldrick, 1997)'
_computing_structure_solution 'SHELXS-97 (Sheldrick, 1990)'
_diffrn_ambient_temperature 293(2)
_diffrn_measured_fraction_theta_full 0.986
_diffrn_measured_fraction_theta_max 0.986
_diffrn_radiation_monochromator graphite
_diffrn_radiation_source 'fine-focus sealed tube'
_diffrn_radiation_type MoK\a
_diffrn_radiation_wavelength 0.71073
_diffrn_reflns_av_R_equivalents 0.0353
_diffrn_reflns_av_sigmaI/netI 0.0356
_diffrn_reflns_limit_h_max 5
_diffrn_reflns_limit_h_min -4
_diffrn_reflns_limit_k_max 13
_diffrn_reflns_limit_k_min -9
_diffrn_reflns_limit_l_max 12
_diffrn_reflns_limit_l_min -12
_diffrn_reflns_number 3969
_diffrn_reflns_theta_full 24.98
_diffrn_reflns_theta_max 24.98
_diffrn_reflns_theta_min 2.61
_exptl_absorpt_coefficient_mu 0.103
_exptl_crystal_density_diffrn 1.381
_exptl_crystal_density_method 'not measured'
_exptl_crystal_F_000 240
_refine_diff_density_max 0.395
_refine_diff_density_min -0.341
_refine_diff_density_rms 0.094
_refine_ls_abs_structure_details 'Flack H D (1983), Acta Cryst. A39, 876-881'
_refine_ls_abs_structure_Flack 2(2)
_refine_ls_extinction_coef 0.04(3)
_refine_ls_extinction_expression Fc^*^=kFc[1+0.001xFc^2^\l^3^/sin(2\q)]^-1/4^
_refine_ls_extinction_method SHELXL
_refine_ls_goodness_of_fit_ref 1.211
_refine_ls_hydrogen_treatment mixed
_refine_ls_matrix_type full
_refine_ls_number_parameters 155
_refine_ls_number_reflns 1764
_refine_ls_number_restraints 2
_refine_ls_restrained_S_all 1.211
_refine_ls_R_factor_all 0.0825
_refine_ls_R_factor_gt 0.0774
_refine_ls_shift/su_max 0.016
_refine_ls_shift/su_mean 0.001
_refine_ls_structure_factor_coef Fsqd
_refine_ls_weighting_details 'calc w=1/[\s^2^(Fo^2^)+(0.2000P)^2^+0.0000P] where P=(Fo^2^+2Fc^2^)/3'
_refine_ls_weighting_scheme calc
_refine_ls_wR_factor_gt 0.2479
_refine_ls_wR_factor_ref 0.2670
_reflns_number_gt 1696
_reflns_number_total 1764
_reflns_threshold_expression >2sigma(I)
_cod_data_source_file c4cc04028g2.cif
_cod_data_source_block kp5
_cod_original_cell_volume 555.92(19)
_cod_original_sg_symbol_H-M 'P n'
_cod_database_code 7115599

loop_
_symmetry_equiv_pos_as_xyz
'x, y, z'
'x+1/2, -y, z+1/2'

loop_
_atom_site_label
_atom_site_type_symbol
_atom_site_fract_x
_atom_site_fract_y
_atom_site_fract_z
_atom_site_U_iso_or_equiv
_atom_site_adp_type
_atom_site_occupancy
_atom_site_symmetry_multiplicity
_atom_site_calc_flag
_atom_site_refinement_flags
N2 N 0.0436(10) 0.5686(3) 1.0376(4) 0.0395(10) Uani 1 1 d .
H2X H 0.0154 0.5854 1.1321 0.047 Uiso 1 1 d .
N3 N 0.3716(9) 0.7205(3) 1.0595(4) 0.0391(10) Uani 1 1 d .
H3X H 0.3711 0.7250 1.1655 0.047 Uiso 1 1 d .
F1 F 1.1085(8) 1.0850(3) 0.9661(4) 0.0578(10) Uani 1 1 d .
C7 C 0.5595(11) 0.8117(4) 1.0293(5) 0.0366(11) Uani 1 1 d .
C6 C 0.2238(11) 0.6406(4) 0.9773(5) 0.0358(11) Uani 1 1 d .
C12 C 0.6380(13) 0.8955(5) 1.1237(5) 0.0462(13) Uani 1 1 d .
H12 H 0.5639 0.8900 1.2003 0.055 Uiso 1 1 calc R
C11 C 0.8242(12) 0.9858(4) 1.1035(5) 0.0467(13) Uani 1 1 d .
H11 H 0.8805 1.0400 1.1666 0.056 Uiso 1 1 calc R
C3 C -0.2502(12) 0.4011(5) 1.0683(5) 0.0442(13) Uani 1 1 d .
H3 H -0.2261 0.4173 1.1544 0.053 Uiso 1 1 calc R
O1 O 0.2547(9) 0.6323(4) 0.8651(3) 0.0497(10) Uani 1 1 d .
C1 C -0.4410(13) 0.2812(4) 0.8920(5) 0.0438(12) Uani 1 1 d .
H1 H -0.5449 0.2157 0.8608 0.053 Uiso 1 1 calc R
C9 C 0.8470(12) 0.9126(5) 0.8940(5) 0.0474(13) Uani 1 1 d .
H9 H 0.9155 0.9206 0.8164 0.057 Uiso 1 1 calc R
N1 N -0.3182(10) 0.3499(3) 0.8110(4) 0.0420(10) Uani 1 1 d .
C4 C -0.1191(11) 0.4726(4) 0.9856(4) 0.0379(11) Uani 1 1 d .
C8 C 0.6703(12) 0.8198(5) 0.9132(4) 0.0419(12) Uani 1 1 d .
H8 H 0.6250 0.7639 0.8511 0.050 Uiso 1 1 calc R
C5 C -0.1576(12) 0.4416(5) 0.8587(4) 0.0451(13) Uani 1 1 d .
H5 H -0.0668 0.4869 0.8034 0.054 Uiso 1 1 calc R
C2 C -0.4162(14) 0.3058(5) 1.0207(5) 0.0498(14) Uani 1 1 d .
H2 H -0.5094 0.2591 1.0741 0.060 Uiso 1 1 calc R
C10 C 0.9259(10) 0.9944(4) 0.9873(5) 0.0418(12) Uani 1 1 d .

loop_
_atom_site_aniso_label
_atom_site_aniso_U_11
_atom_site_aniso_U_22
_atom_site_aniso_U_33
_atom_site_aniso_U_23
_atom_site_aniso_U_13
_atom_site_aniso_U_12
N2 0.052(3) 0.050(2) 0.0183(17) -0.0048(15) 0.0122(16) -0.0036(18)
N3 0.043(2) 0.047(2) 0.027(2) -0.0025(15) 0.0061(17) -0.0084(17)
F1 0.051(2) 0.0583(18) 0.064(2) 0.0115(15) 0.0081(16) -0.0172(13)
C7 0.040(3) 0.039(2) 0.031(2) 0.0054(17) 0.0074(18) -0.0023(18)
C6 0.037(3) 0.041(2) 0.031(3) -0.0032(17) 0.0107(18) -0.0016(18)
C12 0.057(3) 0.059(3) 0.023(2) 0.000(2) 0.005(2) 0.000(2)
C11 0.035(3) 0.060(3) 0.044(3) -0.003(2) 0.002(2) 0.001(2)
C3 0.048(3) 0.064(3) 0.022(2) 0.003(2) 0.012(2) -0.012(2)
O1 0.056(2) 0.074(2) 0.0223(19) -0.0048(15) 0.0144(15) -0.0122(18)
C1 0.057(3) 0.048(2) 0.027(2) -0.0070(19) 0.008(2) -0.008(2)
C9 0.039(3) 0.067(3) 0.035(3) 0.003(2) 0.003(2) -0.009(2)
N1 0.049(3) 0.058(2) 0.0187(19) -0.0024(17) 0.0035(16) -0.0072(18)
C4 0.037(3) 0.054(3) 0.022(2) -0.0037(18) 0.0034(17) -0.006(2)
C8 0.046(3) 0.058(3) 0.023(2) -0.0059(19) 0.006(2) -0.001(2)
C5 0.062(4) 0.059(3) 0.015(2) 0.0020(17) 0.008(2) -0.006(2)
C2 0.063(4) 0.057(3) 0.030(3) 0.004(2) 0.008(2) -0.009(2)
C10 0.030(3) 0.053(3) 0.043(3) 0.0102(19) 0.005(2) -0.0043(19)

loop_
_atom_type_symbol
_atom_type_description
_atom_type_scat_dispersion_real
_atom_type_scat_dispersion_imag
_atom_type_scat_source
C C 0.0033 0.0016 'International Tables Vol C Tables 4.2.6.8 and 6.1.1.4'
H H 0.0000 0.0000 'International Tables Vol C Tables 4.2.6.8 and 6.1.1.4'
N N 0.0061 0.0033 'International Tables Vol C Tables 4.2.6.8 and 6.1.1.4'
O O 0.0106 0.0060 'International Tables Vol C Tables 4.2.6.8 and 6.1.1.4'
F F 0.0171 0.0103 'International Tables Vol C Tables 4.2.6.8 and 6.1.1.4'

loop_
_geom_angle_atom_site_label_1
_geom_angle_atom_site_label_2
_geom_angle_atom_site_label_3
_geom_angle
C6 N2 C4 127.1(4)
C6 N2 H2X 119.6
C4 N2 H2X 113.3
C6 N3 C7 127.3(4)
C6 N3 H3X 126.6
C7 N3 H3X 106.2
C8 C7 C12 120.0(5)
C8 C7 N3 123.4(5)
C12 C7 N3 116.6(5)
O1 C6 N3 124.0(4)
O1 C6 N2 124.1(4)
N3 C6 N2 111.8(4)
C11 C12 C7 120.6(5)
C11 C12 H12 119.7
C7 C12 H12 119.7
C12 C11 C10 118.9(5)
C12 C11 H11 120.6
C10 C11 H11 120.6
C2 C3 C4 119.6(5)
C2 C3 H3 120.2
C4 C3 H3 120.2
N1 C1 C2 121.9(5)
N1 C1 H1 119.1
C2 C1 H1 119.1
C8 C9 C10 121.6(5)
C8 C9 H9 119.2
C10 C9 H9 119.2
C5 N1 C1 118.1(4)
C5 C4 C3 117.1(5)
C5 C4 N2 125.2(5)
C3 C4 N2 117.6(4)
C9 C8 C7 118.3(5)
C9 C8 H8 120.9
C7 C8 H8 120.9
N1 C5 C4 124.1(5)
N1 C5 H5 118.0
C4 C5 H5 118.0
C3 C2 C1 119.1(5)
C3 C2 H2 120.5
C1 C2 H2 120.5
F1 C10 C9 120.2(5)
F1 C10 C11 119.1(5)
C9 C10 C11 120.7(5)

loop_
_geom_bond_atom_site_label_1
_geom_bond_atom_site_label_2
_geom_bond_distance
N2 C6 1.389(7)
N2 C4 1.405(6)
N2 H2X 1.0542
N3 C6 1.382(6)
N3 C7 1.424(6)
N3 H3X 1.1344
F1 C10 1.376(6)
C7 C8 1.407(7)
C7 C12 1.409(7)
C6 O1 1.231(6)
C12 C11 1.381(8)
C12 H12 0.9300
C11 C10 1.388(8)
C11 H11 0.9300
C3 C2 1.391(8)
C3 C4 1.405(7)
C3 H3 0.9300
C1 N1 1.354(7)
C1 C2 1.394(7)
C1 H1 0.9300
C9 C8 1.374(8)
C9 C10 1.386(8)
C9 H9 0.9300
N1 C5 1.346(7)
C4 C5 1.389(6)
C8 H8 0.9300
C5 H5 0.9300
C2 H2 0.9300

loop_
_geom_torsion_atom_site_label_1
_geom_torsion_atom_site_label_2
_geom_torsion_atom_site_label_3
_geom_torsion_atom_site_label_4
_geom_torsion
C6 N3 C7 C8 -13.2(8)
C6 N3 C7 C12 167.9(5)
C7 N3 C6 O1 6.0(8)
C7 N3 C6 N2 -175.9(4)
C4 N2 C6 O1 3.5(8)
C4 N2 C6 N3 -174.7(4)
C8 C7 C12 C11 -0.2(8)
N3 C7 C12 C11 178.8(5)
C7 C12 C11 C10 1.8(8)
C2 C1 N1 C5 2.9(8)
C2 C3 C4 C5 -1.7(8)
C2 C3 C4 N2 179.3(5)
C6 N2 C4 C5 -8.6(8)
C6 N2 C4 C3 170.3(5)
C10 C9 C8 C7 2.5(8)
C12 C7 C8 C9 -1.9(8)
N3 C7 C8 C9 179.2(4)
C1 N1 C5 C4 -2.5(8)
C3 C4 C5 N1 2.0(8)
N2 C4 C5 N1 -179.1(5)
C4 C3 C2 C1 2.1(9)
N1 C1 C2 C3 -2.7(9)
C8 C9 C10 F1 178.6(5)
C8 C9 C10 C11 -0.9(8)
C12 C11 C10 F1 179.2(4)
C12 C11 C10 C9 -1.3(8)
